data_2005388
loop_
_publ_author_name
'Fun, H.-K.'
'Sivakumar, K.'
'Chua, S.-O.'
'Ooi, M.-F.'
'Anwair, M. A. S.'
'Gan, E.-K.'
'Jackson, W. R.'

_publ_section_title
;
 Substituted Imidazonaphthyridine Derivatives. I. C~19~H~14~F~3~N~3~,
 C~18~H~10~F~5~N~3~, C~18~H~11~ClF~3~N~3~ and C~18~H~11~BrF~3~N~3~
;
_journal_issue 9
_journal_name_full 'Acta Crystallographica Section C'
_journal_page_first 2231
_journal_page_last 2236
_journal_paper_doi 10.1107/S010827019600371X
_journal_volume 52
_journal_year 1996
_chemical_formula_sum 'C18 H10 F5 N3'
_chemical_formula_weight 363.29
_chemical_name_systematic
;
2-(3,4-difluorophenyl)-6-methyl-8-trifluoromethylimidazo[1,2-a][1,8]
naphthyridine.
;
_space_group_IT_number 2
_symmetry_cell_setting triclinic
_symmetry_space_group_name_Hall '-P 1'
_symmetry_space_group_name_H-M 'P -1'
_audit_creation_method SHELXL
_cell_angle_alpha 73.64(2)
_cell_angle_beta 87.62(6)
_cell_angle_gamma 70.08(7)
_cell_formula_units_Z 2
_cell_length_a 7.916(7)
_cell_length_b 8.454(6)
_cell_length_c 12.838(9)
_cell_measurement_reflns_used 25
_cell_measurement_temperature 293(2)
_cell_measurement_theta_max 25
_cell_measurement_theta_min 8
_cell_volume 773.6(11)
_computing_cell_refinement XSCANS
_computing_data_collection 'XSCANS (Siemens, 1994)'
_computing_data_reduction XSCANS
_computing_molecular_graphics SHELXTL/PC
_computing_publication_material 'SHELXL93, PARST (Nardelli, 1983)'
_computing_structure_refinement 'SHELXL93 (Sheldrick, 1993)'
_computing_structure_solution 'SHELXTL/PC (Sheldrick, 1990) (direct methods)'
_diffrn_ambient_temperature 293(2)
_diffrn_measurement_device 'Siemens P4 diffractometer'
_diffrn_measurement_method '\q/2\q scans'
_diffrn_radiation_monochromator graphite
_diffrn_radiation_source 'fine-focus sealed tube'
_diffrn_radiation_type MoK\a
_diffrn_radiation_wavelength 0.71073
_diffrn_reflns_av_R_equivalents 0.0247
_diffrn_reflns_av_sigmaI/netI 0.0342
_diffrn_reflns_limit_h_max 9
_diffrn_reflns_limit_h_min -9
_diffrn_reflns_limit_k_max 1
_diffrn_reflns_limit_k_min -10
_diffrn_reflns_limit_l_max 15
_diffrn_reflns_limit_l_min -15
_diffrn_reflns_number 3308
_diffrn_reflns_theta_max 25.00
_diffrn_reflns_theta_min 1.66
_diffrn_standards_decay_% <3
_diffrn_standards_interval_count 97
_diffrn_standards_number 3
_exptl_absorpt_coefficient_mu 0.137
_exptl_absorpt_correction_type none
_exptl_crystal_colour 'Light brown'
_exptl_crystal_density_diffrn 1.560
_exptl_crystal_density_meas ?
_exptl_crystal_description Plate
_exptl_crystal_F_000 368
_exptl_crystal_size_max 0.66
_exptl_crystal_size_mid 0.52
_exptl_crystal_size_min 0.14
_refine_diff_density_max 0.43
_refine_diff_density_min -0.59
_refine_ls_extinction_method none
_refine_ls_goodness_of_fit_all 1.077
_refine_ls_goodness_of_fit_obs 1.207
_refine_ls_hydrogen_treatment refall
_refine_ls_matrix_type full
_refine_ls_number_parameters 282
_refine_ls_number_reflns 2706
_refine_ls_number_restraints 6
_refine_ls_restrained_S_all 1.076
_refine_ls_restrained_S_obs 1.205
_refine_ls_R_factor_all 0.1197
_refine_ls_R_factor_obs 0.1027
_refine_ls_shift/esd_max 0.000
_refine_ls_shift/esd_mean 0.000
_refine_ls_structure_factor_coef Fsqd
_refine_ls_weighting_details 'w = 1/[\s^2^(Fo^2^)+(0.2583P)^2^] where P=(Fo^2^+2Fc^2^)/3'
_refine_ls_weighting_scheme calc
_refine_ls_wR_factor_all 0.3248
_refine_ls_wR_factor_obs 0.3050
_reflns_number_observed 1949
_reflns_number_total 2706
_reflns_observed_criterion >2sigma(I)
_cod_data_source_file mu1237.cif
_cod_data_source_block II
_cod_depositor_comments
;
The following automatic conversions were performed:
'_symmetry_cell_setting' value 'Triclinic' changed to 'triclinic'
according to '/home/saulius/struct/CIF-dictionaries/cif_core.dic'
dictionary named 'cif_core.dic' version 2.4.1 from 2010-06-29.

Automatic conversion script
Id: cif_fix_enum 1527 2010-12-29 10:47:43Z saulius 

The following automatic conversions were performed:

'_symmetry_cell_setting' value 'Triclinic' changed to 'triclinic'
according to /home/saulius/struct/CIF-dictionaries/cif_core.dic
dictionary named 'cif_core.dic' version 2.4.1 from
2010-06-29.

'_exptl_absorpt_correction_type' value 'None' changed to
'none' according to
/home/saulius/struct/CIF-dictionaries/cif_core.dic dictionary named
'cif_core.dic' version 2.4.1 from 2010-06-29.

Automatic conversion script
Id: cif_fix_values 1715 2011-07-08 13:25:40Z adriana 

The following automatic conversions were performed:

'_exptl_crystal_density_meas' value 'not measured' was changed to '?'
- the value is perceived as not measured.

Automatic conversion script
Id: cif_fix_values 3008 2015-01-20 13:52:24Z robertas 

The following automatic conversions were performed:

'_refine_ls_weighting_scheme' value 'calc w =
1/[\s^2^(Fo^2^)+(0.2583P)^2^] where P=(Fo^2^+2Fc^2^)/3' was changed
to 'calc'. New tag '_refine_ls_weighting_details' was created. The
value of the new tag was set to 'w = 1/[\s^2^(Fo^2^)+(0.2583P)^2^]
where P=(Fo^2^+2Fc^2^)/3'.

Automatic conversion script
Id: cif_fix_values 3143 2015-03-26 13:38:13Z robertas 
;
_cod_original_cell_volume 773.6(10)
_cod_database_code 2005388

loop_
_symmetry_equiv_pos_as_xyz
'x, y, z'
'-x, -y, -z'

loop_
_atom_site_aniso_label
_atom_site_aniso_U_11
_atom_site_aniso_U_22
_atom_site_aniso_U_33
_atom_site_aniso_U_12
_atom_site_aniso_U_13
_atom_site_aniso_U_23
N1 0.062(2) 0.042(2) 0.040(2) -0.0165(14) 0.0052(14) -0.0155(14)
N2 0.062(2) 0.044(2) 0.042(2) -0.0226(15) 0.0018(14) -0.0136(14)
N3 0.057(2) 0.036(2) 0.036(2) -0.0171(13) 0.0001(13) -0.0091(13)
C1 0.062(2) 0.040(2) 0.038(2) -0.017(2) 0.004(2) -0.016(2)
C2 0.077(3) 0.036(2) 0.048(2) -0.017(2) 0.003(2) -0.010(2)
C3 0.074(3) 0.038(2) 0.042(2) -0.019(2) 0.003(2) -0.009(2)
C4 0.053(2) 0.044(2) 0.038(2) -0.021(2) -0.004(2) -0.011(2)
C5 0.063(2) 0.050(2) 0.038(2) -0.026(2) 0.001(2) -0.010(2)
C6 0.067(2) 0.056(2) 0.043(2) -0.027(2) 0.011(2) -0.020(2)
C7 0.051(2) 0.051(2) 0.044(2) -0.020(2) 0.007(2) -0.020(2)
C8 0.053(2) 0.038(2) 0.034(2) -0.018(2) 0.0001(14) -0.0132(15)
C9 0.060(2) 0.037(2) 0.032(2) -0.019(2) 0.004(2) -0.0082(15)
C10 0.049(2) 0.041(2) 0.037(2) -0.0162(15) 0.0007(15) -0.0112(15)
C11 0.050(2) 0.056(2) 0.036(2) -0.024(2) 0.001(2) -0.016(2)
C12 0.068(2) 0.052(2) 0.044(2) -0.020(2) 0.009(2) -0.014(2)
C13 0.085(3) 0.073(3) 0.052(3) -0.041(3) 0.009(2) -0.006(2)
C14 0.075(3) 0.092(4) 0.037(2) -0.043(3) 0.010(2) -0.016(2)
C15 0.064(2) 0.094(4) 0.044(2) -0.036(2) 0.019(2) -0.037(2)
C16 0.066(2) 0.058(3) 0.044(2) -0.021(2) 0.006(2) -0.020(2)
C17 0.084(3) 0.063(3) 0.042(2) -0.033(2) 0.016(2) -0.010(2)
C18 0.096(3) 0.052(3) 0.054(2) -0.032(2) 0.022(2) -0.021(2)
F1 0.159(4) 0.043(2) 0.072(2) -0.008(2) 0.036(2) -0.012(2)
F2 0.108(3) 0.063(2) 0.101(3) -0.016(2) 0.051(2) -0.028(2)
F3 0.129(3) 0.086(3) 0.233(7) -0.009(3) -0.068(4) -0.098(4)
F1' 0.159(4) 0.043(2) 0.072(2) -0.008(2) 0.036(2) -0.012(2)
F2' 0.108(3) 0.063(2) 0.101(3) -0.016(2) 0.051(2) -0.028(2)
F3' 0.129(3) 0.086(3) 0.233(7) -0.009(3) -0.068(4) -0.098(4)
F4 0.122(3) 0.135(3) 0.053(2) -0.071(2) 0.035(2) -0.021(2)
F5 0.124(3) 0.116(3) 0.070(2) -0.040(2) 0.035(2) -0.048(2)

loop_
_atom_site_label
_atom_site_occupancy
_atom_site_fract_x
_atom_site_fract_y
_atom_site_fract_z
_atom_site_U_iso_or_equiv
_atom_site_thermal_displace_type
_atom_site_calc_flag
_atom_site_refinement_flags
_atom_site_type_symbol
N1 1 0.4158(4) 0.2890(4) 0.4375(3) 0.0475(8) Uani d . N
N2 1 0.0546(4) 0.6224(4) 0.6342(2) 0.0476(8) Uani d . N
N3 1 0.2386(4) 0.4359(4) 0.5432(2) 0.0428(8) Uani d . N
C1 1 0.3347(5) 0.2725(5) 0.5285(3) 0.0456(9) Uani d . C
C2 1 0.3297(6) 0.1207(5) 0.6106(3) 0.0547(11) Uani d . C
C3 1 0.2385(6) 0.1356(5) 0.6994(3) 0.0518(10) Uani d . C
C4 1 0.1398(5) 0.3057(5) 0.7150(3) 0.0440(9) Uani d . C
C5 1 0.0437(5) 0.3314(5) 0.8061(3) 0.0491(10) Uani d . C
C6 1 -0.0467(6) 0.5035(6) 0.8081(3) 0.0528(10) Uani d . C
C7 1 -0.0384(5) 0.6423(5) 0.7206(3) 0.0465(9) Uani d . C
C8 1 0.1403(5) 0.4583(5) 0.6323(3) 0.0406(9) Uani d . C
C9 1 0.2649(5) 0.5593(5) 0.4529(3) 0.0429(9) Uani d . C
C10 1 0.3742(5) 0.4666(5) 0.3903(3) 0.0421(9) Uani d . C
C11 1 0.4401(5) 0.5348(5) 0.2847(3) 0.0450(9) Uani d . C
C12 1 0.4006(6) 0.7134(6) 0.2372(3) 0.0550(11) Uani d . C
H12 1 0.3032(6) 0.7966(6) 0.2568(3) 0.080 Uiso d R H
C13 1 0.4588(7) 0.7787(7) 0.1375(4) 0.0690(13) Uani d . C
C14 1 0.5648(7) 0.6616(8) 0.0845(3) 0.0648(13) Uani d . C
C15 1 0.6059(6) 0.4855(7) 0.1308(4) 0.0616(12) Uani d . C
C16 1 0.5483(6) 0.4192(6) 0.2300(3) 0.0550(11) Uani d . C
C17 1 0.0383(7) 0.1800(6) 0.9001(4) 0.0624(12) Uani d . C
C18 1 -0.1319(4) 0.8279(5) 0.7226(2) 0.0648(13) Uani d D C
F1 0.876(5) -0.1809(6) 0.9408(4) 0.6259(3) 0.1007(15) Uani d PD F
F2 0.876(5) -0.2866(5) 0.8517(5) 0.7681(4) 0.0949(14) Uani d PD F
F3 0.876(5) -0.0321(7) 0.8809(6) 0.7744(6) 0.143(3) Uani d PD F
F1' 0.124(5) -0.2914(17) 0.927(3) 0.675(2) 0.1007(15) Uani d PD F
F2' 0.124(5) -0.154(5) 0.844(4) 0.8215(8) 0.0949(14) Uani d PD F
F3' 0.124(5) -0.030(4) 0.925(4) 0.692(3) 0.143(3) Uani d PD F
F4 1 0.6269(5) 0.7200(5) -0.0131(2) 0.0981(12) Uani d . F
F5 1 0.7127(5) 0.3779(5) 0.0761(3) 0.0998(12) Uani d . F
H2 1 0.4089(70) 0.0129(78) 0.5883(43) 0.085(17) Uiso d . H
H3 1 0.2450(57) 0.0159(63) 0.7624(37) 0.062(12) Uiso d . H
H6 1 -0.1212(49) 0.5282(51) 0.8637(34) 0.039(9) Uiso d . H
H9 1 0.2161(55) 0.6745(64) 0.4476(36) 0.057(12) Uiso d . H
H13 1 0.4304(36) 0.9107(42) 0.0907(25) 0.019(7) Uiso d . H
H16 1 0.6058(69) 0.2909(80) 0.2638(43) 0.080(15) Uiso d . H
H17A 1 -0.0335(66) 0.2150(69) 0.9580(44) 0.076(15) Uiso d . H
H17B 1 -0.0430(87) 0.0967(95) 0.8856(55) 0.120(21) Uiso d . H
H17C 1 0.1783(83) 0.1282(80) 0.9448(47) 0.105(18) Uiso d . H

loop_
_atom_type_symbol
_atom_type_description
_atom_type_scat_dispersion_real
_atom_type_scat_dispersion_imag
_atom_type_scat_source
C C 0.0033 0.0016 'International Tables Vol C Tables 4.2.6.8 and 6.1.1.4'
H H 0.0000 0.0000 'International Tables Vol C Tables 4.2.6.8 and 6.1.1.4'
N N 0.0061 0.0033 'International Tables Vol C Tables 4.2.6.8 and 6.1.1.4'
F F 0.0171 0.0103 'International Tables Vol C Tables 4.2.6.8 and 6.1.1.4'

loop_
_geom_angle_atom_site_label_1
_geom_angle_atom_site_label_2
_geom_angle_atom_site_label_3
_geom_angle
C1 N1 C10 106.1(3)
C7 N2 C8 116.2(3)
C8 N3 C9 130.2(3)
C8 N3 C1 123.8(3)
C9 N3 C1 106.1(3)
N1 C1 N3 111.1(3)
N1 C1 C2 131.2(4)
N3 C1 C2 117.7(4)
C3 C2 C1 120.8(4)
C2 C3 C4 121.5(4)
C5 C4 C8 117.1(3)
C5 C4 C3 124.7(4)
C8 C4 C3 118.2(3)
C6 C5 C4 117.7(4)
C6 C5 C17 120.5(4)
C4 C5 C17 121.8(4)
C5 C6 C7 119.6(4)
N2 C7 C6 124.1(4)
N2 C7 C18 115.6(3)
C6 C7 C18 120.2(3)
N2 C8 N3 116.7(3)
N2 C8 C4 125.2(3)
N3 C8 C4 118.0(3)
C10 C9 N3 105.9(3)
C9 C10 N1 110.7(3)
C9 C10 C11 127.9(3)
N1 C10 C11 121.3(3)
C12 C11 C16 118.1(4)
C12 C11 C10 121.7(3)
C16 C11 C10 120.1(4)
C13 C12 C11 122.2(4)
C12 C13 C14 118.6(5)
F4 C14 C15 119.6(5)
F4 C14 C13 120.6(5)
C15 C14 C13 119.8(4)
F5 C15 C14 117.0(4)
F5 C15 C16 120.9(5)
C14 C15 C16 122.1(4)
C15 C16 C11 119.2(5)
F1' C18 F3' 105.(2)
F3 C18 F1 108.2(4)
F1' C18 F2' 101.1(18)
F3' C18 F2' 98.(2)
F3 C18 F2 107.7(4)
F1 C18 F2 101.5(4)
F1' C18 C7 124.1(11)
F3 C18 C7 111.6(3)
F3' C18 C7 112.4(16)
F1 C18 C7 114.1(3)
F2' C18 C7 112.9(12)
F2 C18 C7 113.1(3)

loop_
_geom_bond_atom_site_label_1
_geom_bond_atom_site_label_2
_geom_bond_distance
N1 C1 1.306(5)
N1 C10 1.378(5)
N2 C7 1.324(5)
N2 C8 1.328(5)
N3 C8 1.377(5)
N3 C9 1.386(5)
N3 C1 1.393(5)
C1 C2 1.424(6)
C2 C3 1.337(6)
C3 C4 1.450(5)
C4 C5 1.397(5)
C4 C8 1.422(5)
C5 C6 1.393(6)
C5 C17 1.502(6)
C6 C7 1.395(6)
C7 C18 1.497(6)
C9 C10 1.358(5)
C10 C11 1.466(5)
C11 C12 1.388(6)
C11 C16 1.395(6)
C12 C13 1.371(6)
C13 C14 1.382(7)
C14 F4 1.350(5)
C14 C15 1.365(8)
C15 F5 1.350(5)
C15 C16 1.366(6)
C18 F1' 1.312(3)
C18 F3 1.312(3)
C18 F3' 1.312(3)
C18 F1 1.312(3)
C18 F2' 1.312(3)
C18 F2 1.312(3)
